data_2240802
loop_
_publ_author_name
'Mague, Joel T.'
'Mohamed, Shaaban K.'
'Akkurt, Mehmet'
'Ahmed, Eman A.'
'Khodairy, Ahmed'

_publ_section_title
;
 Crystal structure of
 (4<i>Z</i>)-4-[(dimethylamino)methylidene]-3,5-dioxo-2-phenylpyrazolidine-1-carbaldehyde
;
_journal_coeditor_code HB7425
_journal_issue 7
_journal_name_full 'Acta Crystallographica Section E'
_journal_page_first o440
_journal_page_last o441
_journal_paper_doi 10.1107/S2056989015010038
_journal_volume 71
_journal_year 2015
_chemical_formula_iupac 'C13 H13 N3 O3'
_chemical_formula_moiety 'C13 H13 N3 O3'
_chemical_formula_sum 'C13 H13 N3 O3'
_chemical_formula_weight 259.26
_chemical_name_systematic (4<i>Z</i>)-4-[(Dimethylamino)methylidene]-3,5-dioxo-2-phenylpyrazolidine-1-carbaldehyde
_space_group_crystal_system monoclinic
_space_group_IT_number 15
_space_group_name_Hall '-C 2yc'
_space_group_name_H-M_alt 'C 1 2/c 1'
_symmetry_space_group_name_Hall '-C 2yc'
_symmetry_space_group_name_H-M 'C 1 2/c 1'
_atom_sites_solution_hydrogens geom
_atom_sites_solution_primary direct
_atom_sites_solution_secondary difmap
_audit_creation_method SHELXL-2014/6
_cell_angle_alpha 90
_cell_angle_beta 113.2720(10)
_cell_angle_gamma 90
_cell_formula_units_Z 8
_cell_length_a 26.4235(9)
_cell_length_b 6.1033(2)
_cell_length_c 16.8611(6)
_cell_measurement_reflns_used 9978
_cell_measurement_temperature 150(2)
_cell_measurement_theta_max 72.33
_cell_measurement_theta_min 3.64
_cell_volume 2497.96(15)
_computing_cell_refinement
;
<i>SAINT</i> (Bruker, 2014)
;
_computing_data_collection
;
<i>APEX2</i> (Bruker, 2014)
;
_computing_data_reduction
;
<i>SAINT</i>  (Bruker, 2014)
;
_computing_molecular_graphics
;
<i>DIAMOND</i> (Brandenburg & Putz, 2012)
;
_computing_publication_material
;
<i>SHELXTL</i> (Sheldrick, 2008)
;
_computing_structure_refinement
;
<i>SHELXL2014</i> (Sheldrick, 2015<i>b</i>)
;
_computing_structure_solution
;
<i>SHELXT</i> (Sheldrick, 2015<i>a</i>)
;
_diffrn_ambient_temperature 150(2)
_diffrn_detector_area_resol_mean 10.4167
_diffrn_measured_fraction_theta_full 1.000
_diffrn_measured_fraction_theta_max 1.000
_diffrn_measurement_device_type 'Bruker D8 VENTURE PHOTON 100 CMOS'
_diffrn_measurement_method '\w scans'
_diffrn_radiation_monochromator mirror
_diffrn_radiation_type CuK\a
_diffrn_radiation_wavelength 1.54178
_diffrn_reflns_av_R_equivalents 0.021
_diffrn_reflns_limit_h_max 30
_diffrn_reflns_limit_h_min -32
_diffrn_reflns_limit_k_max 7
_diffrn_reflns_limit_k_min -7
_diffrn_reflns_limit_l_max 20
_diffrn_reflns_limit_l_min -20
_diffrn_reflns_number 26486
_diffrn_reflns_theta_full 72.250
_diffrn_reflns_theta_max 72.318
_diffrn_reflns_theta_min 3.642
_exptl_absorpt_coefficient_mu 0.835
_exptl_absorpt_correction_T_max 0.96
_exptl_absorpt_correction_T_min 0.82
_exptl_absorpt_correction_type multi-scan
_exptl_absorpt_process_details
;
(<i>TWINABS</i>; Sheldrick, 2009)
;
_exptl_crystal_colour colourless
_exptl_crystal_density_diffrn 1.379
_exptl_crystal_density_method 'not measured'
_exptl_crystal_description rod
_exptl_crystal_F_000 1088
_exptl_crystal_size_max 0.243
_exptl_crystal_size_mid 0.148
_exptl_crystal_size_min 0.049
_refine_diff_density_max 0.259
_refine_diff_density_min -0.204
_refine_ls_extinction_method none
_refine_ls_goodness_of_fit_ref 1.043
_refine_ls_hydrogen_treatment constr
_refine_ls_matrix_type full
_refine_ls_number_parameters 175
_refine_ls_number_reflns 4565
_refine_ls_number_restraints 0
_refine_ls_restrained_S_all 1.043
_refine_ls_R_factor_all 0.0432
_refine_ls_R_factor_gt 0.0374
_refine_ls_shift/su_max 0.000
_refine_ls_shift/su_mean 0.000
_refine_ls_structure_factor_coef Fsqd
_refine_ls_weighting_details 'w=1/[\s^2^(Fo^2^)+(0.0577P)^2^+0.7347P] where P=(Fo^2^+2Fc^2^)/3'
_refine_ls_weighting_scheme calc
_refine_ls_wR_factor_gt 0.0987
_refine_ls_wR_factor_ref 0.1043
_reflns_number_gt 3979
_reflns_number_total 4565
_reflns_threshold_expression I>2\s(I)
_cod_data_source_file hb7425sup1.cif
_cod_data_source_block I
_cod_database_code 2240802
_shelx_space_group_comment
;
The symmetry employed for this shelxl refinement is uniquely defined
by the following loop, which should always be used as a source of
symmetry information in preference to the above space-group names.
They are only intended as comments.
;
_shelx_estimated_absorpt_t_min 0.823
_shelx_estimated_absorpt_t_max 0.960
_shelxl_version_number 2014/6

loop_
_space_group_symop_operation_xyz
'x, y, z'
'-x, y, -z+1/2'
'x+1/2, y+1/2, z'
'-x+1/2, y+1/2, -z+1/2'
'-x, -y, -z'
'x, -y, z-1/2'
'-x+1/2, -y+1/2, -z'
'x+1/2, -y+1/2, z-1/2'

loop_
_atom_site_type_symbol
_atom_site_label
_atom_site_fract_x
_atom_site_fract_y
_atom_site_fract_z
_atom_site_U_iso_or_equiv
_atom_site_adp_type
_atom_site_calc_flag
_atom_site_occupancy
O O1 0.43175(4) 0.79022(16) 0.28697(7) 0.0296(2) Uani d 1
O O2 0.52891(4) 0.15926(16) 0.42906(7) 0.0324(3) Uani d 1
O O3 0.37052(4) 0.10698(18) 0.39957(6) 0.0316(3) Uani d 1
N N1 0.40831(4) 0.46179(18) 0.33205(7) 0.0236(3) Uani d 1
N N2 0.43832(4) 0.26978(18) 0.36829(7) 0.0239(3) Uani d 1
N N3 0.59876(5) 0.64368(19) 0.42207(8) 0.0265(3) Uani d 1
C C1 0.44610(5) 0.6170(2) 0.32599(8) 0.0233(3) Uani d 1
C C2 0.50109(5) 0.5284(2) 0.37179(8) 0.0235(3) Uani d 1
C C3 0.49589(5) 0.3060(2) 0.39467(8) 0.0242(3) Uani d 1
C C4 0.54556(5) 0.6654(2) 0.38045(9) 0.0249(3) Uani d 1
H H4 0.5349 0.8001 0.3502 0.030 Uiso calc 1
C C5 0.63539(6) 0.8195(3) 0.41755(10) 0.0344(3) Uani d 1
H H5A 0.6133 0.9445 0.3861 0.052 Uiso calc 1
H H5B 0.6580 0.7661 0.3874 0.052 Uiso calc 1
H H5C 0.6594 0.8652 0.4761 0.052 Uiso calc 1
C C6 0.62712(6) 0.4598(3) 0.47712(10) 0.0344(3) Uani d 1
H H6A 0.6002 0.3471 0.4750 0.052 Uiso calc 1
H H6B 0.6462 0.5109 0.5367 0.052 Uiso calc 1
H H6C 0.6540 0.3978 0.4566 0.052 Uiso calc 1
C C7 0.41757(5) 0.1104(2) 0.40511(8) 0.0255(3) Uani d 1
H H7 0.4416 -0.0034 0.4367 0.031 Uiso calc 1
C C8 0.35475(5) 0.4373(2) 0.26388(8) 0.0235(3) Uani d 1
C C9 0.34078(5) 0.2502(2) 0.21315(9) 0.0275(3) Uani d 1
H H9 0.3667 0.1349 0.2227 0.033 Uiso calc 1
C C10 0.28831(6) 0.2336(3) 0.14813(9) 0.0311(3) Uani d 1
H H10 0.2783 0.1062 0.1129 0.037 Uiso calc 1
C C11 0.25040(6) 0.4019(3) 0.13433(9) 0.0311(3) Uani d 1
H H11 0.2146 0.3899 0.0897 0.037 Uiso calc 1
C C12 0.26490(6) 0.5880(2) 0.18593(10) 0.0308(3) Uani d 1
H H12 0.2390 0.7031 0.1765 0.037 Uiso calc 1
C C13 0.31717(5) 0.6066(2) 0.25127(9) 0.0271(3) Uani d 1
H H13 0.3271 0.7333 0.2868 0.033 Uiso calc 1

loop_
_atom_site_aniso_label
_atom_site_aniso_U_11
_atom_site_aniso_U_22
_atom_site_aniso_U_33
_atom_site_aniso_U_12
_atom_site_aniso_U_13
_atom_site_aniso_U_23
O1 0.0274(5) 0.0239(5) 0.0339(5) 0.0033(4) 0.0083(4) 0.0053(4)
O2 0.0221(5) 0.0284(5) 0.0409(6) 0.0034(4) 0.0063(4) 0.0100(4)
O3 0.0259(5) 0.0404(6) 0.0290(5) -0.0054(4) 0.0115(4) 0.0019(4)
N1 0.0201(5) 0.0227(6) 0.0262(6) 0.0027(4) 0.0072(4) 0.0031(4)
N2 0.0190(5) 0.0234(6) 0.0267(6) 0.0013(4) 0.0062(4) 0.0053(4)
N3 0.0232(5) 0.0306(6) 0.0260(6) -0.0047(4) 0.0099(4) -0.0026(5)
C1 0.0241(6) 0.0232(6) 0.0227(6) 0.0005(5) 0.0093(5) -0.0009(5)
C2 0.0211(6) 0.0252(7) 0.0233(6) 0.0009(5) 0.0077(5) 0.0017(5)
C3 0.0206(6) 0.0268(6) 0.0231(6) -0.0003(5) 0.0063(5) 0.0013(5)
C4 0.0266(6) 0.0250(6) 0.0233(6) -0.0015(5) 0.0102(5) -0.0005(5)
C5 0.0296(7) 0.0432(8) 0.0314(7) -0.0132(6) 0.0132(6) -0.0043(7)
C6 0.0237(6) 0.0348(8) 0.0386(8) 0.0007(6) 0.0059(6) -0.0005(6)
C7 0.0254(6) 0.0271(7) 0.0216(6) -0.0029(5) 0.0066(5) 0.0022(5)
C8 0.0195(6) 0.0289(7) 0.0227(6) 0.0010(5) 0.0090(5) 0.0033(5)
C9 0.0247(6) 0.0310(7) 0.0258(7) 0.0054(5) 0.0089(5) 0.0001(5)
C10 0.0289(7) 0.0344(8) 0.0273(7) -0.0001(6) 0.0082(6) -0.0029(6)
C11 0.0212(6) 0.0397(8) 0.0281(7) 0.0010(6) 0.0053(5) 0.0056(6)
C12 0.0222(6) 0.0319(7) 0.0383(8) 0.0060(5) 0.0121(6) 0.0072(6)
C13 0.0240(6) 0.0263(7) 0.0326(7) 0.0018(5) 0.0128(6) 0.0007(5)

loop_
_atom_type_symbol
_atom_type_description
_atom_type_scat_dispersion_real
_atom_type_scat_dispersion_imag
_atom_type_scat_source
C C 0.0181 0.0091 'International Tables Vol C Tables 4.2.6.8 and 6.1.1.4'
H H 0.0000 0.0000 'International Tables Vol C Tables 4.2.6.8 and 6.1.1.4'
N N 0.0311 0.0180 'International Tables Vol C Tables 4.2.6.8 and 6.1.1.4'
O O 0.0492 0.0322 'International Tables Vol C Tables 4.2.6.8 and 6.1.1.4'

loop_
_geom_angle_atom_site_label_1
_geom_angle_atom_site_label_2
_geom_angle_atom_site_label_3
_geom_angle
C1 N1 N2 107.25(10)
C1 N1 C8 120.96(11)
N2 N1 C8 117.89(10)
C7 N2 N1 121.70(11)
C7 N2 C3 122.33(11)
N1 N2 C3 110.76(10)
C4 N3 C6 126.32(12)
C4 N3 C5 119.34(12)
C6 N3 C5 114.31(12)
O1 C1 N1 122.81(12)
O1 C1 C2 129.76(12)
N1 C1 C2 107.42(11)
C4 C2 C3 134.64(12)
C4 C2 C1 117.00(12)
C3 C2 C1 108.28(11)
O2 C3 N2 120.52(12)
O2 C3 C2 133.97(12)
N2 C3 C2 105.51(11)
N3 C4 C2 132.47(13)
N3 C4 H4 113.8
C2 C4 H4 113.8
N3 C5 H5A 109.5
N3 C5 H5B 109.5
H5A C5 H5B 109.5
N3 C5 H5C 109.5
H5A C5 H5C 109.5
H5B C5 H5C 109.5
N3 C6 H6A 109.5
N3 C6 H6B 109.5
H6A C6 H6B 109.5
N3 C6 H6C 109.5
H6A C6 H6C 109.5
H6B C6 H6C 109.5
O3 C7 N2 123.82(13)
O3 C7 H7 118.1
N2 C7 H7 118.1
C9 C8 C13 121.19(12)
C9 C8 N1 121.16(11)
C13 C8 N1 117.64(12)
C8 C9 C10 119.07(13)
C8 C9 H9 120.5
C10 C9 H9 120.5
C11 C10 C9 120.43(14)
C11 C10 H10 119.8
C9 C10 H10 119.8
C10 C11 C12 119.85(13)
C10 C11 H11 120.1
C12 C11 H11 120.1
C11 C12 C13 120.33(13)
C11 C12 H12 119.8
C13 C12 H12 119.8
C8 C13 C12 119.12(13)
C8 C13 H13 120.4
C12 C13 H13 120.4

loop_
_geom_bond_atom_site_label_1
_geom_bond_atom_site_label_2
_geom_bond_distance
O1 C1 1.2234(17)
O2 C3 1.2247(17)
O3 C7 1.2096(17)
N1 C1 1.4094(17)
N1 N2 1.4116(15)
N1 C8 1.4356(16)
N2 C7 1.3789(17)
N2 C3 1.4236(16)
N3 C4 1.3064(17)
N3 C6 1.4607(19)
N3 C5 1.4669(18)
C1 C2 1.4538(17)
C2 C4 1.4019(18)
C2 C3 1.4324(19)
C4 H4 0.9500
C5 H5A 0.9800
C5 H5B 0.9800
C5 H5C 0.9800
C6 H6A 0.9800
C6 H6B 0.9800
C6 H6C 0.9800
C7 H7 0.9500
C8 C9 1.387(2)
C8 C13 1.3898(18)
C9 C10 1.3903(19)
C9 H9 0.9500
C10 C11 1.389(2)
C10 H10 0.9500
C11 C12 1.389(2)
C11 H11 0.9500
C12 C13 1.390(2)
C12 H12 0.9500
C13 H13 0.9500

loop_
_geom_hbond_atom_site_label_D
_geom_hbond_atom_site_label_H
_geom_hbond_atom_site_label_A
_geom_hbond_site_symmetry_A
_geom_hbond_distance_DH
_geom_hbond_distance_HA
_geom_hbond_distance_DA
_geom_hbond_angle_DHA
C6 H6A O2 . 0.98 2.08 3.016(2) 160
C5 H5C O3 5_666 0.98 2.52 3.1803(19) 124
C7 H7 O2 5_656 0.95 2.29 3.0663(16) 139
C5 H5B Cg1 2_655 0.98 2.98 3.8823(18) 153

loop_
_geom_torsion_atom_site_label_1
_geom_torsion_atom_site_label_2
_geom_torsion_atom_site_label_3
_geom_torsion_atom_site_label_4
_geom_torsion
C1 N1 N2 C7 161.44(12)
C8 N1 N2 C7 -57.85(16)
C1 N1 N2 C3 6.44(14)
C8 N1 N2 C3 147.14(11)
N2 N1 C1 O1 170.26(12)
C8 N1 C1 O1 31.01(19)
N2 N1 C1 C2 -8.87(14)
C8 N1 C1 C2 -148.12(11)
O1 C1 C2 C4 6.4(2)
N1 C1 C2 C4 -174.52(11)
O1 C1 C2 C3 -170.80(13)
N1 C1 C2 C3 8.25(14)
C7 N2 C3 O2 24.0(2)
N1 N2 C3 O2 178.78(12)
C7 N2 C3 C2 -156.09(12)
N1 N2 C3 C2 -1.27(14)
C4 C2 C3 O2 -0.8(3)
C1 C2 C3 O2 175.68(15)
C4 C2 C3 N2 179.21(14)
C1 C2 C3 N2 -4.26(14)
C6 N3 C4 C2 -2.8(2)
C5 N3 C4 C2 179.28(14)
C3 C2 C4 N3 -9.4(3)
C1 C2 C4 N3 174.34(14)
N1 N2 C7 O3 10.0(2)
C3 N2 C7 O3 162.12(13)
C1 N1 C8 C9 111.30(15)
N2 N1 C8 C9 -23.84(17)
C1 N1 C8 C13 -69.53(16)
N2 N1 C8 C13 155.33(12)
C13 C8 C9 C10 0.6(2)
N1 C8 C9 C10 179.72(13)
C8 C9 C10 C11 -0.2(2)
C9 C10 C11 C12 -0.2(2)
C10 C11 C12 C13 0.0(2)
C9 C8 C13 C12 -0.7(2)
N1 C8 C13 C12 -179.87(12)
C11 C12 C13 C8 0.4(2)

_cod_database_fobs_code 2240802
